data_1544063
loop_
_publ_author_name
'G\'omez-Gualdr\'on, Diego A.'
'Col\'on, Yamil J.'
'Zhang, Xu'
'Wang, Timothy C.'
'Chen, Yu-Sheng'
'Hupp, Joseph T.'
'Yildirim, Taner'
'Farha, Omar K.'
'Zhang, Jian'
'Snurr, Randall Q.'

_publ_section_title
;
 Evaluating topologically diverse metal--organic frameworks for
 cryo-adsorbed hydrogen storage
;
_journal_issue 10
_journal_name_full 'Energy Environ. Sci.'
_journal_page_first 3279
_journal_paper_doi 10.1039/C6EE02104B
_journal_volume 9
_journal_year 2016
_chemical_formula_moiety 'C60 H24 Cu3 O15'
_chemical_formula_sum 'C60 H24 Cu3 O15'
_chemical_formula_weight 1175.41
_chemical_melting_point ?
_chemical_name_systematic
; 
 ? 
;
_space_group_IT_number 229
_symmetry_cell_setting cubic
_symmetry_space_group_name_Hall '-I 4 2 3'
_symmetry_space_group_name_H-M 'I m -3 m'
_atom_sites_solution_hydrogens geom
_atom_sites_solution_primary direct
_atom_sites_solution_secondary difmap
_audit_creation_method SHELXL-97
_audit_update_record
;
2015-07-29 deposited with the CCDC.
2016-09-09 downloaded from the CCDC.
;
_cell_angle_alpha 90.00
_cell_angle_beta 90.00
_cell_angle_gamma 90.00
_cell_formula_units_Z 8
_cell_length_a 34.600(18)
_cell_length_b 34.600(18)
_cell_length_c 34.600(18)
_cell_measurement_reflns_used 9607
_cell_measurement_temperature 296(2)
_cell_measurement_theta_max 16.10
_cell_measurement_theta_min 2.22
_cell_volume 41422(4)
_computing_cell_refinement 'Bruker SAINT'
_computing_data_collection 'Bruker APEX2'
_computing_data_reduction 'Bruker SAINT'
_computing_molecular_graphics 'Bruker SHELXTL'
_computing_publication_material 'Bruker SHELXTL'
_computing_structure_refinement 'SHELXL-97 (Sheldrick, 1997)'
_computing_structure_solution 'SHELXS-97 (Sheldrick, 1990)'
_diffrn_ambient_temperature 296(2)
_diffrn_measured_fraction_theta_full 0.993
_diffrn_measured_fraction_theta_max 0.993
_diffrn_measurement_device_type 'Bruker APEX-II CCD'
_diffrn_measurement_method '\f and \w scans'
_diffrn_radiation_source Synchrotron
_diffrn_radiation_type Synchrotron
_diffrn_radiation_wavelength 0.4132800
_diffrn_reflns_av_R_equivalents 0.0492
_diffrn_reflns_av_sigmaI/netI 0.0167
_diffrn_reflns_limit_h_max 20
_diffrn_reflns_limit_h_min -46
_diffrn_reflns_limit_k_max 43
_diffrn_reflns_limit_k_min -45
_diffrn_reflns_limit_l_max 46
_diffrn_reflns_limit_l_min -39
_diffrn_reflns_number 143569
_diffrn_reflns_theta_full 28.64
_diffrn_reflns_theta_max 28.64
_diffrn_reflns_theta_min 1.18
_exptl_absorpt_coefficient_mu 0.076
_exptl_absorpt_correction_T_max 0.7440
_exptl_absorpt_correction_T_min 0.6444
_exptl_absorpt_correction_type multi-scan
_exptl_crystal_colour green
_exptl_crystal_density_diffrn 0.377
_exptl_crystal_density_method 'not measured'
_exptl_crystal_description block
_exptl_crystal_F_000 4728
_exptl_crystal_size_max 0.285
_exptl_crystal_size_mid 0.285
_exptl_crystal_size_min 0.180
_refine_diff_density_max 1.057
_refine_diff_density_min -0.398
_refine_diff_density_rms 0.064
_refine_ls_extinction_coef 0.00025(12)
_refine_ls_extinction_expression Fc^*^=kFc[1+0.001xFc^2^\l^3^/sin(2\q)]^-1/4^
_refine_ls_extinction_method SHELXL
_refine_ls_goodness_of_fit_ref 1.118
_refine_ls_hydrogen_treatment constr
_refine_ls_matrix_type full
_refine_ls_number_parameters 67
_refine_ls_number_reflns 4941
_refine_ls_number_restraints 0
_refine_ls_restrained_S_all 1.118
_refine_ls_R_factor_all 0.0718
_refine_ls_R_factor_gt 0.0608
_refine_ls_shift/su_max 0.000
_refine_ls_shift/su_mean 0.000
_refine_ls_structure_factor_coef Fsqd
_refine_ls_weighting_details 'calc w=1/[\s^2^(Fo^2^)+(0.1547P)^2^+6.5304P] where P=(Fo^2^+2Fc^2^)/3'
_refine_ls_weighting_scheme calc
_refine_ls_wR_factor_gt 0.2134
_refine_ls_wR_factor_ref 0.2237
_reflns_number_gt 4050
_reflns_number_total 4941
_reflns_threshold_expression >2sigma(I)
_cod_data_source_file c6ee02104b2.cif
_cod_data_source_block S1
_cod_depositor_comments
;
The following automatic conversions were performed:

'_chemical_melting_point' value 'not measured' was changed to '?' -
the value is undefined or not given.

'_symmetry_cell_setting' value 'Cubic' changed to 'cubic' according
to
/usr/data/users/saulius/crontab/automatic-downloads/rss-feeds/RSC/lib/dictionaries/cif_core.dic
dictionary named 'cif_core.dic' version 2.4.2 from 2011-04-26.

'_exptl_absorpt_correction_type' value 'Multi-scan' changed to
'multi-scan' according to
/usr/data/users/saulius/crontab/automatic-downloads/rss-feeds/RSC/lib/dictionaries/cif_core.dic
dictionary named 'cif_core.dic' version 2.4.2 from 2011-04-26.

Automatic conversion script
Id: cif_fix_values 4268 2015-11-12 08:31:59Z antanas 

 Adding full bibliography for 1544063--1544065.cif.
;
_cod_original_cell_volume 41424(38)
_cod_original_sg_symbol_H-M Im-3m
_cod_database_code 1544063

loop_
_symmetry_equiv_pos_as_xyz
'x, y, z'
'-x, -y, z'
'-x, y, -z'
'x, -y, -z'
'z, x, y'
'z, -x, -y'
'-z, -x, y'
'-z, x, -y'
'y, z, x'
'-y, z, -x'
'y, -z, -x'
'-y, -z, x'
'y, x, -z'
'-y, -x, -z'
'y, -x, z'
'-y, x, z'
'x, z, -y'
'-x, z, y'
'-x, -z, -y'
'x, -z, y'
'z, y, -x'
'z, -y, x'
'-z, y, x'
'-z, -y, -x'
'x+1/2, y+1/2, z+1/2'
'-x+1/2, -y+1/2, z+1/2'
'-x+1/2, y+1/2, -z+1/2'
'x+1/2, -y+1/2, -z+1/2'
'z+1/2, x+1/2, y+1/2'
'z+1/2, -x+1/2, -y+1/2'
'-z+1/2, -x+1/2, y+1/2'
'-z+1/2, x+1/2, -y+1/2'
'y+1/2, z+1/2, x+1/2'
'-y+1/2, z+1/2, -x+1/2'
'y+1/2, -z+1/2, -x+1/2'
'-y+1/2, -z+1/2, x+1/2'
'y+1/2, x+1/2, -z+1/2'
'-y+1/2, -x+1/2, -z+1/2'
'y+1/2, -x+1/2, z+1/2'
'-y+1/2, x+1/2, z+1/2'
'x+1/2, z+1/2, -y+1/2'
'-x+1/2, z+1/2, y+1/2'
'-x+1/2, -z+1/2, -y+1/2'
'x+1/2, -z+1/2, y+1/2'
'z+1/2, y+1/2, -x+1/2'
'z+1/2, -y+1/2, x+1/2'
'-z+1/2, y+1/2, x+1/2'
'-z+1/2, -y+1/2, -x+1/2'
'-x, -y, -z'
'x, y, -z'
'x, -y, z'
'-x, y, z'
'-z, -x, -y'
'-z, x, y'
'z, x, -y'
'z, -x, y'
'-y, -z, -x'
'y, -z, x'
'-y, z, x'
'y, z, -x'
'-y, -x, z'
'y, x, z'
'-y, x, -z'
'y, -x, -z'
'-x, -z, y'
'x, -z, -y'
'x, z, y'
'-x, z, -y'
'-z, -y, x'
'-z, y, -x'
'z, -y, -x'
'z, y, x'
'-x+1/2, -y+1/2, -z+1/2'
'x+1/2, y+1/2, -z+1/2'
'x+1/2, -y+1/2, z+1/2'
'-x+1/2, y+1/2, z+1/2'
'-z+1/2, -x+1/2, -y+1/2'
'-z+1/2, x+1/2, y+1/2'
'z+1/2, x+1/2, -y+1/2'
'z+1/2, -x+1/2, y+1/2'
'-y+1/2, -z+1/2, -x+1/2'
'y+1/2, -z+1/2, x+1/2'
'-y+1/2, z+1/2, x+1/2'
'y+1/2, z+1/2, -x+1/2'
'-y+1/2, -x+1/2, z+1/2'
'y+1/2, x+1/2, z+1/2'
'-y+1/2, x+1/2, -z+1/2'
'y+1/2, -x+1/2, -z+1/2'
'-x+1/2, -z+1/2, y+1/2'
'x+1/2, -z+1/2, -y+1/2'
'x+1/2, z+1/2, y+1/2'
'-x+1/2, z+1/2, -y+1/2'
'-z+1/2, -y+1/2, x+1/2'
'-z+1/2, y+1/2, -x+1/2'
'z+1/2, -y+1/2, -x+1/2'
'z+1/2, y+1/2, x+1/2'

loop_
_atom_site_label
_atom_site_type_symbol
_atom_site_fract_x
_atom_site_fract_y
_atom_site_fract_z
_atom_site_U_iso_or_equiv
_atom_site_adp_type
_atom_site_occupancy
_atom_site_symmetry_multiplicity
_atom_site_calc_flag
_atom_site_refinement_flags
Cu1 Cu 0.288331(14) 0.5000 0.0000 0.0470(2) Uani 1 4 d S
O1 O 0.28272(5) 0.46009(4) -0.03986(4) 0.0679(4) Uani 1 1 d .
O2 O 0.34953(15) 0.5000 0.0000 0.1085(14) Uani 1 4 d S
C1 C 0.2500 0.44873(5) -0.05127(5) 0.0618(8) Uani 1 2 d S
C2 C 0.2500 0.41803(5) -0.08197(5) 0.0753(10) Uani 1 2 d S
C8 C 0.2500 0.27867(5) -0.22133(5) 0.1127(19) Uani 1 2 d S
C7 C 0.2500 0.30781(6) -0.19219(6) 0.1112(19) Uani 1 2 d S
C5 C 0.2500 0.36127(6) -0.13873(6) 0.1002(15) Uani 1 2 d S
C3 C 0.28473(9) 0.40247(8) -0.09491(8) 0.1031(12) Uani 1 1 d .
H3A H 0.3081 0.4113 -0.0850 0.124 Uiso 1 1 calc R
C6 C 0.2500 0.33201(6) -0.16799(6) 0.1117(18) Uani 1 2 d S
C4 C 0.28420(9) 0.37371(10) -0.12259(9) 0.1210(15) Uani 1 1 d .
H4A H 0.3073 0.3625 -0.1305 0.145 Uiso 1 1 calc R

loop_
_atom_site_aniso_label
_atom_site_aniso_U_11
_atom_site_aniso_U_22
_atom_site_aniso_U_33
_atom_site_aniso_U_23
_atom_site_aniso_U_13
_atom_site_aniso_U_12
Cu1 0.0966(4) 0.0237(2) 0.0206(2) 0.000 0.000 0.000
O1 0.1045(12) 0.0514(8) 0.0479(8) -0.0265(6) -0.0025(7) 0.0040(7)
O2 0.145(4) 0.091(3) 0.090(3) 0.000 0.000 0.000
C1 0.115(3) 0.0354(8) 0.0354(8) -0.0110(10) -0.0083(10) 0.0083(10)
C2 0.127(3) 0.0495(10) 0.0495(10) -0.0264(13) -0.0212(13) 0.0212(13)
C8 0.112(3) 0.113(2) 0.113(2) -0.093(2) -0.088(2) 0.088(2)
C7 0.118(3) 0.108(2) 0.108(2) -0.084(3) -0.075(2) 0.075(2)
C5 0.130(3) 0.0855(19) 0.0855(19) -0.063(2) -0.0469(19) 0.0469(19)
C3 0.110(2) 0.105(2) 0.095(2) -0.071(2) -0.0307(15) 0.0292(16)
C6 0.128(3) 0.103(2) 0.103(2) -0.078(2) -0.060(2) 0.060(2)
C4 0.126(2) 0.126(3) 0.111(2) -0.091(2) -0.0408(19) 0.051(2)

loop_
_atom_type_symbol
_atom_type_description
_atom_type_scat_dispersion_real
_atom_type_scat_dispersion_imag
_atom_type_scat_source
C C 0.0033 0.0016 'International Tables Vol C Tables 4.2.6.8 and 6.1.1.4'
H H 0.0000 0.0000 'International Tables Vol C Tables 4.2.6.8 and 6.1.1.4'
O O 0.0106 0.0060 'International Tables Vol C Tables 4.2.6.8 and 6.1.1.4'
Cu Cu 0.3201 1.2651 'International Tables Vol C Tables 4.2.6.8 and 6.1.1.4'

loop_
_geom_angle_atom_site_label_1
_geom_angle_atom_site_label_2
_geom_angle_atom_site_label_3
_geom_angle
_geom_angle_site_symmetry_1
_geom_angle_site_symmetry_3
O1 Cu1 O1 168.63(10) 4_565 .
O1 Cu1 O1 89.37(9) 4_565 51_565
O1 Cu1 O1 89.50(8) . 51_565
O1 Cu1 O1 89.51(8) 4_565 50
O1 Cu1 O1 89.37(9) . 50
O1 Cu1 O1 168.63(10) 51_565 50
O1 Cu1 O2 95.68(5) 4_565 .
O1 Cu1 O2 95.68(5) . .
O1 Cu1 O2 95.68(5) 51_565 .
O1 Cu1 O2 95.68(5) 50 .
O1 Cu1 Cu1 84.32(5) 4_565 89_554
O1 Cu1 Cu1 84.32(5) . 89_554
O1 Cu1 Cu1 84.32(5) 51_565 89_554
O1 Cu1 Cu1 84.32(5) 50 89_554
O2 Cu1 Cu1 180.0 . 89_554
C1 O1 Cu1 121.88(14) . .
O1 C1 O1 127.6(2) 42_554 .
O1 C1 C2 116.20(12) 42_554 .
O1 C1 C2 116.20(12) . .
C3 C2 C3 119.8(3) . 42_554
C3 C2 C1 120.09(14) . .
C3 C2 C1 120.09(14) 42_554 .
C8 C8 C8 120.000(1) 83_554 80_554
C8 C8 C7 120.000(1) 83_554 .
C8 C8 C7 120.000(1) 80_554 .
C6 C7 C8 180.0(3) . .
C4 C5 C4 119.0(3) 42_554 .
C4 C5 C6 120.50(15) 42_554 .
C4 C5 C6 120.50(15) . .
C4 C3 C2 119.4(3) . .
C7 C6 C5 180.0(3) . .
C5 C4 C3 121.2(3) . .

loop_
_geom_bond_atom_site_label_1
_geom_bond_atom_site_label_2
_geom_bond_distance
_geom_bond_site_symmetry_2
Cu1 O1 1.9613(17) 4_565
Cu1 O1 1.9613(17) .
Cu1 O1 1.9613(17) 51_565
Cu1 O1 1.9613(17) 50
Cu1 O2 2.117(5) .
Cu1 Cu1 2.6525(17) 89_554
O1 C1 1.262(2) .
C1 O1 1.262(2) 42_554
C1 C2 1.502(3) .
C2 C3 1.391(3) .
C2 C3 1.391(3) 42_554
C8 C8 1.403(3) 83_554
C8 C8 1.403(3) 80_554
C8 C7 1.426(4) .
C7 C6 1.184(4) .
C5 C4 1.377(3) 42_554
C5 C4 1.377(3) .
C5 C6 1.432(4) .
C3 C4 1.381(3) .
